data_7023561
loop_
_publ_author_name
'Chi, Yan-Hui'
'Shi, Jing-Min'
'Li, Hong-Nan'
'Wei, Wei'
'Cottrill, Ethan'
'Pan, Ning'
'Chen, Hu'
'Liang, Yuan'
'Yu, Li'
'Zhang, Yi-Quan'
'Hou, Chao'

_publ_section_title
;
 \p-\p Stacking, spin density and magnetic coupling strength.
;
_journal_issue 44
_journal_name_full 'Dalton transactions (Cambridge, England : 2003)'
_journal_page_first 15559
_journal_page_last 15569
_journal_paper_doi 10.1039/c3dt51476e
_journal_volume 42
_journal_year 2013
_chemical_formula_sum 'C16 H15 Cu N7 O7'
_chemical_formula_weight 480.89
_chemical_name_systematic
;
?
;
_space_group_IT_number 2
_symmetry_cell_setting triclinic
_symmetry_space_group_name_Hall '-P 1'
_symmetry_space_group_name_H-M 'P -1'
_atom_sites_solution_hydrogens geom
_atom_sites_solution_primary direct
_atom_sites_solution_secondary difmap
_audit_creation_method SHELXL-97
_cell_angle_alpha 69.245(17)
_cell_angle_beta 85.180(18)
_cell_angle_gamma 73.112(15)
_cell_formula_units_Z 2
_cell_length_a 9.188(12)
_cell_length_b 9.476(12)
_cell_length_c 12.122(15)
_cell_measurement_reflns_used 1718
_cell_measurement_temperature 298(2)
_cell_measurement_theta_max 23.1915
_cell_measurement_theta_min 2.317
_cell_volume 944(2)
_computing_cell_refinement 'SAINT (Bruker, 1997)'
_computing_data_collection 'SMART (Bruker, 1997)'
_computing_data_reduction SAINT
_computing_molecular_graphics SHELXTL
_computing_publication_material 'SHELXTL and local programs'
_computing_structure_refinement SHELXTL
_computing_structure_solution 'SHELXTL (Bruker, 2001)'
_diffrn_ambient_temperature 298(2)
_diffrn_measured_fraction_theta_full 0.976
_diffrn_measured_fraction_theta_max 0.976
_diffrn_measurement_device_type 'Bruker Smart APEX CCD'
_diffrn_measurement_method '\f and \w scans'
_diffrn_radiation_monochromator graphite
_diffrn_radiation_source 'fine-focus sealed tube'
_diffrn_radiation_type MoK\a
_diffrn_radiation_wavelength 0.71073
_diffrn_reflns_av_R_equivalents 0.0261
_diffrn_reflns_av_sigmaI/netI 0.0558
_diffrn_reflns_limit_h_max 10
_diffrn_reflns_limit_h_min -11
_diffrn_reflns_limit_k_max 11
_diffrn_reflns_limit_k_min -11
_diffrn_reflns_limit_l_max 14
_diffrn_reflns_limit_l_min -9
_diffrn_reflns_number 5162
_diffrn_reflns_theta_full 26.00
_diffrn_reflns_theta_max 26.00
_diffrn_reflns_theta_min 1.80
_exptl_absorpt_coefficient_mu 1.216
_exptl_absorpt_correction_T_max 0.8293
_exptl_absorpt_correction_T_min 0.7931
_exptl_absorpt_correction_type multi-scan
_exptl_absorpt_process_details 'SADABS (Sheldrick, 1996)'
_exptl_crystal_colour green
_exptl_crystal_density_diffrn 1.692
_exptl_crystal_density_method 'not measured'
_exptl_crystal_description block
_exptl_crystal_F_000 490
_exptl_crystal_size_max 0.20
_exptl_crystal_size_mid 0.18
_exptl_crystal_size_min 0.16
_refine_diff_density_max 0.744
_refine_diff_density_min -0.419
_refine_diff_density_rms 0.087
_refine_ls_extinction_method none
_refine_ls_goodness_of_fit_ref 1.019
_refine_ls_hydrogen_treatment constr
_refine_ls_matrix_type full
_refine_ls_number_parameters 281
_refine_ls_number_reflns 3619
_refine_ls_number_restraints 1
_refine_ls_restrained_S_all 1.021
_refine_ls_R_factor_all 0.0666
_refine_ls_R_factor_gt 0.0531
_refine_ls_shift/su_max 0.012
_refine_ls_shift/su_mean 0.002
_refine_ls_structure_factor_coef Fsqd
_refine_ls_weighting_details 'calc w=1/[\s^2^(Fo^2^)+(0.0876P)^2^+0.0000P] where P=(Fo^2^+2Fc^2^)/3'
_refine_ls_weighting_scheme calc
_refine_ls_wR_factor_gt 0.1370
_refine_ls_wR_factor_ref 0.1442
_reflns_number_gt 2909
_reflns_number_total 3619
_reflns_threshold_expression >2sigma(I)
_cod_data_source_file c3dt51476e.txt
_cod_data_source_block 101111am
_cod_depositor_comments
;
The following automatic conversions were performed:

'_symmetry_cell_setting' value 'Triclinic' changed to 'triclinic'
according to /home/saulius/struct/CIF-dictionaries/cif_core.dic
dictionary named 'cif_core.dic' version 2.4.2 from 2011-04-26.

Automatic conversion script
Id: cif_fix_values 1891 2012-01-12 08:04:46Z andrius 
;
_cod_original_sg_symbol_H-M P-1
_cod_database_code 7023561

loop_
_symmetry_equiv_pos_as_xyz
'x, y, z'
'-x, -y, -z'

loop_
_atom_site_label
_atom_site_type_symbol
_atom_site_fract_x
_atom_site_fract_y
_atom_site_fract_z
_atom_site_U_iso_or_equiv
_atom_site_adp_type
_atom_site_occupancy
_atom_site_symmetry_multiplicity
_atom_site_calc_flag
_atom_site_refinement_flags
C1 C 0.6271(5) 0.3032(5) 0.7857(4) 0.0525(10) Uani 1 1 d .
H1 H 0.7053 0.2522 0.7475 0.063 Uiso 1 1 calc R
C2 C 0.5432(6) 0.2161(5) 0.8702(4) 0.0598(12) Uani 1 1 d .
H2 H 0.5677 0.1079 0.8881 0.072 Uiso 1 1 calc R
C3 C 0.4264(5) 0.2873(5) 0.9265(4) 0.0581(11) Uani 1 1 d .
H3 H 0.3697 0.2284 0.9807 0.070 Uiso 1 1 calc R
C4 C 0.3918(4) 0.4498(5) 0.9026(3) 0.0479(10) Uani 1 1 d .
C5 C 0.4828(4) 0.5276(4) 0.8187(3) 0.0404(8) Uani 1 1 d .
C6 C 0.2769(5) 0.5404(6) 0.9559(4) 0.0591(12) Uani 1 1 d .
H6 H 0.2157 0.4902 1.0119 0.071 Uiso 1 1 calc R
C7 C 0.2533(5) 0.6960(6) 0.9287(4) 0.0562(11) Uani 1 1 d .
H7 H 0.1769 0.7505 0.9660 0.067 Uiso 1 1 calc R
C8 C 0.3445(4) 0.7788(5) 0.8428(3) 0.0452(9) Uani 1 1 d .
C9 C 0.4581(4) 0.6923(4) 0.7916(3) 0.0399(8) Uani 1 1 d .
C10 C 0.3344(5) 0.9402(5) 0.8071(4) 0.0530(10) Uani 1 1 d .
H10 H 0.2609 1.0041 0.8396 0.064 Uiso 1 1 calc R
C11 C 0.4310(4) 1.0043(5) 0.7253(4) 0.0483(10) Uani 1 1 d .
H11 H 0.4229 1.1111 0.7014 0.058 Uiso 1 1 calc R
C12 C 0.5418(4) 0.9061(4) 0.6788(3) 0.0396(8) Uani 1 1 d .
C13 C 0.6780(4) 1.0870(4) 0.5356(3) 0.0443(9) Uani 1 1 d .
H13 H 0.6297 1.1825 0.5454 0.053 Uiso 1 1 calc R
C14 C 0.7928(4) 1.0618(5) 0.4608(4) 0.0463(9) Uani 1 1 d .
H14 H 0.8381 1.1358 0.4099 0.056 Uiso 1 1 calc R
C15 C 0.8300(4) 0.9001(4) 0.4759(3) 0.0407(8) Uani 1 1 d .
C16 C 1.0159(6) 0.3950(6) 0.8056(5) 0.0794(15) Uani 1 1 d .
H16A H 0.9760 0.3111 0.8076 0.119 Uiso 1 1 calc R
H16B H 1.0487 0.3779 0.8836 0.119 Uiso 1 1 calc R
H16C H 1.1007 0.3978 0.7537 0.119 Uiso 1 1 calc R
Cu1 Cu 0.70254(5) 0.61817(5) 0.64584(4) 0.03951(19) Uani 1 1 d .
N1 N 0.5964(4) 0.4586(4) 0.7591(3) 0.0427(7) Uani 1 1 d .
N2 N 0.5544(3) 0.7547(3) 0.7120(3) 0.0380(7) Uani 1 1 d .
N3 N 0.6460(3) 0.9492(3) 0.5931(3) 0.0412(7) Uani 1 1 d .
N4 N 0.7392(3) 0.8310(3) 0.5558(3) 0.0414(7) Uani 1 1 d .
N5 N 0.9336(4) 0.8231(4) 0.4200(3) 0.0539(9) Uani 1 1 d .
H5A H 0.9448 0.7249 0.4343 0.065 Uiso 1 1 calc R
H5B H 0.9901 0.8710 0.3692 0.065 Uiso 1 1 calc R
N6 N 0.7185(4) 0.5136(4) 0.4655(3) 0.0489(8) Uani 1 1 d .
N7 N 0.8953(5) 0.8831(5) 0.8082(5) 0.0761(12) Uani 1 1 d .
H4 H 0.9384 0.6237 0.7585 0.114 Uiso 1 1 d RD
O1 O 0.9021(3) 0.5388(4) 0.7644(3) 0.0710(9) Uani 1 1 d D
O2 O 0.9776(5) 0.8078(6) 0.7450(4) 0.0983(13) Uani 1 1 d .
O3 O 0.8111(6) 0.8253(8) 0.8732(5) 0.142(2) Uani 1 1 d .
O4 O 0.9128(6) 1.0095(5) 0.7920(5) 0.1233(17) Uani 1 1 d .
O5 O 0.6000(4) 0.6187(4) 0.4506(3) 0.0680(9) Uani 1 1 d .
O6 O 0.7577(4) 0.4321(4) 0.4045(3) 0.0817(11) Uani 1 1 d .
O7 O 0.8076(3) 0.4886(3) 0.5525(3) 0.0531(7) Uani 1 1 d .

loop_
_atom_site_aniso_label
_atom_site_aniso_U_11
_atom_site_aniso_U_22
_atom_site_aniso_U_33
_atom_site_aniso_U_23
_atom_site_aniso_U_13
_atom_site_aniso_U_12
C1 0.060(3) 0.043(2) 0.057(3) -0.015(2) -0.005(2) -0.0194(19)
C2 0.081(3) 0.044(2) 0.055(3) -0.003(2) -0.013(2) -0.031(2)
C3 0.067(3) 0.060(3) 0.048(2) -0.001(2) -0.003(2) -0.039(2)
C4 0.044(2) 0.059(3) 0.037(2) -0.0055(19) -0.0066(17) -0.0225(19)
C5 0.0370(19) 0.046(2) 0.0376(19) -0.0098(17) -0.0053(16) -0.0148(16)
C6 0.044(2) 0.085(3) 0.046(2) -0.014(2) 0.0057(19) -0.029(2)
C7 0.039(2) 0.079(3) 0.047(2) -0.021(2) 0.0048(18) -0.013(2)
C8 0.0365(19) 0.060(2) 0.037(2) -0.0164(19) -0.0051(16) -0.0087(17)
C9 0.0341(18) 0.048(2) 0.0352(19) -0.0096(17) -0.0040(15) -0.0117(16)
C10 0.042(2) 0.062(3) 0.051(2) -0.025(2) 0.0014(19) -0.0017(19)
C11 0.050(2) 0.040(2) 0.052(2) -0.0190(19) -0.0071(19) -0.0019(18)
C12 0.0364(18) 0.044(2) 0.0378(19) -0.0141(17) -0.0065(15) -0.0079(15)
C13 0.046(2) 0.0341(19) 0.051(2) -0.0125(18) -0.0071(18) -0.0098(16)
C14 0.049(2) 0.040(2) 0.049(2) -0.0063(18) -0.0059(18) -0.0197(17)
C15 0.0374(19) 0.041(2) 0.041(2) -0.0083(17) -0.0074(16) -0.0108(16)
C16 0.062(3) 0.079(4) 0.081(4) -0.023(3) -0.006(3) 0.000(3)
Cu1 0.0398(3) 0.0330(3) 0.0433(3) -0.0113(2) 0.00146(19) -0.00912(19)
N1 0.0482(18) 0.0394(17) 0.0411(17) -0.0102(14) -0.0053(14) -0.0162(14)
N2 0.0359(15) 0.0343(15) 0.0415(17) -0.0110(13) -0.0018(13) -0.0081(12)
N3 0.0417(16) 0.0326(16) 0.0470(18) -0.0120(14) -0.0009(14) -0.0087(13)
N4 0.0421(17) 0.0345(16) 0.0466(18) -0.0129(14) 0.0010(14) -0.0104(13)
N5 0.0475(19) 0.0444(19) 0.065(2) -0.0163(18) 0.0134(17) -0.0132(15)
N6 0.065(2) 0.0318(16) 0.047(2) -0.0115(15) 0.0025(17) -0.0123(16)
N7 0.052(2) 0.066(3) 0.094(4) -0.007(3) -0.012(2) -0.015(2)
O1 0.0587(19) 0.0589(19) 0.087(2) -0.0122(18) -0.0274(17) -0.0130(15)
O2 0.089(3) 0.121(4) 0.095(3) -0.038(3) 0.009(2) -0.046(3)
O3 0.145(4) 0.184(5) 0.121(4) -0.045(4) 0.067(4) -0.110(4)
O4 0.124(4) 0.068(3) 0.160(5) -0.027(3) 0.035(3) -0.027(3)
O5 0.069(2) 0.0493(17) 0.081(2) -0.0245(17) -0.0226(17) -0.0001(16)
O6 0.114(3) 0.065(2) 0.071(2) -0.040(2) 0.001(2) -0.012(2)
O7 0.0499(16) 0.0447(15) 0.0574(18) -0.0185(14) -0.0011(14) -0.0009(13)

loop_
_atom_type_symbol
_atom_type_description
_atom_type_scat_dispersion_real
_atom_type_scat_dispersion_imag
_atom_type_scat_source
C C 0.0033 0.0016 'International Tables Vol C Tables 4.2.6.8 and 6.1.1.4'
H H 0.0000 0.0000 'International Tables Vol C Tables 4.2.6.8 and 6.1.1.4'
N N 0.0061 0.0033 'International Tables Vol C Tables 4.2.6.8 and 6.1.1.4'
O O 0.0106 0.0060 'International Tables Vol C Tables 4.2.6.8 and 6.1.1.4'
Cu Cu 0.3201 1.2651 'International Tables Vol C Tables 4.2.6.8 and 6.1.1.4'

loop_
_geom_angle_atom_site_label_1
_geom_angle_atom_site_label_2
_geom_angle_atom_site_label_3
_geom_angle
N1 C1 C2 121.0(4)
N1 C1 H1 119.5
C2 C1 H1 119.5
C3 C2 C1 121.1(4)
C3 C2 H2 119.5
C1 C2 H2 119.5
C2 C3 C4 119.8(4)
C2 C3 H3 120.1
C4 C3 H3 120.1
C5 C4 C3 115.5(4)
C5 C4 C6 117.8(4)
C3 C4 C6 126.6(4)
N1 C5 C4 125.2(4)
N1 C5 C9 115.7(3)
C4 C5 C9 119.1(4)
C7 C6 C4 122.6(4)
C7 C6 H6 118.7
C4 C6 H6 118.7
C6 C7 C8 120.8(4)
C6 C7 H7 119.6
C8 C7 H7 119.6
C9 C8 C10 115.6(4)
C9 C8 C7 117.4(4)
C10 C8 C7 126.9(4)
N2 C9 C8 123.5(4)
N2 C9 C5 114.3(3)
C8 C9 C5 122.2(4)
C11 C10 C8 121.1(4)
C11 C10 H10 119.5
C8 C10 H10 119.4
C10 C11 C12 118.6(4)
C10 C11 H11 120.7
C12 C11 H11 120.7
N2 C12 N3 111.5(3)
N2 C12 C11 121.3(4)
N3 C12 C11 127.2(4)
N3 C13 C14 108.0(3)
N3 C13 H13 126.0
C14 C13 H13 126.0
C13 C14 C15 106.1(3)
C13 C14 H14 126.9
C15 C14 H14 126.9
N5 C15 N4 122.4(4)
N5 C15 C14 127.6(4)
N4 C15 C14 110.0(3)
O1 C16 H16A 109.5
O1 C16 H16B 109.5
H16A C16 H16B 109.5
O1 C16 H16C 109.5
H16A C16 H16C 109.5
H16B C16 H16C 109.5
N2 Cu1 O7 164.90(12)
N2 Cu1 N4 77.84(15)
O7 Cu1 N4 103.43(15)
N2 Cu1 N1 80.16(16)
O7 Cu1 N1 97.10(15)
N4 Cu1 N1 157.82(13)
N2 Cu1 O1 102.59(15)
O7 Cu1 O1 92.39(15)
N4 Cu1 O1 93.54(13)
N1 Cu1 O1 93.92(15)
C1 N1 C5 117.4(4)
C1 N1 Cu1 130.7(3)
C5 N1 Cu1 111.8(3)
C12 N2 C9 120.0(3)
C12 N2 Cu1 122.0(3)
C9 N2 Cu1 118.0(3)
C13 N3 C12 132.9(3)
C13 N3 N4 110.6(3)
C12 N3 N4 116.4(3)
C15 N4 N3 105.2(3)
C15 N4 Cu1 142.4(3)
N3 N4 Cu1 112.2(2)
C15 N5 H5A 120.0
C15 N5 H5B 120.0
H5A N5 H5B 120.0
O6 N6 O5 124.1(4)
O6 N6 O7 118.6(3)
O5 N6 O7 117.3(3)
O3 N7 O4 126.6(6)
O3 N7 O2 118.3(5)
O4 N7 O2 115.0(5)
C16 O1 Cu1 132.1(3)
C16 O1 H4 111.7
Cu1 O1 H4 110.4
N6 O7 Cu1 108.9(2)

loop_
_geom_bond_atom_site_label_1
_geom_bond_atom_site_label_2
_geom_bond_distance
C1 N1 1.338(5)
C1 C2 1.400(6)
C1 H1 0.9300
C2 C3 1.363(6)
C2 H2 0.9300
C3 C4 1.404(6)
C3 H3 0.9300
C4 C5 1.401(5)
C4 C6 1.422(6)
C5 N1 1.360(5)
C5 C9 1.427(5)
C6 C7 1.346(7)
C6 H6 0.9300
C7 C8 1.435(6)
C7 H7 0.9300
C8 C9 1.379(5)
C8 C10 1.410(6)
C9 N2 1.349(5)
C10 C11 1.371(6)
C10 H10 0.9300
C11 C12 1.395(5)
C11 H11 0.9300
C12 N2 1.317(5)
C12 N3 1.387(5)
C13 N3 1.349(5)
C13 C14 1.356(6)
C13 H13 0.9300
C14 C15 1.416(6)
C14 H14 0.9300
C15 N5 1.317(5)
C15 N4 1.340(5)
C16 O1 1.406(6)
C16 H16A 0.9600
C16 H16B 0.9600
C16 H16C 0.9600
Cu1 N2 1.923(3)
Cu1 O7 1.957(3)
Cu1 N4 2.035(4)
Cu1 N1 2.069(4)
Cu1 O1 2.206(4)
N3 N4 1.389(4)
N5 H5A 0.8600
N5 H5B 0.8600
N6 O6 1.213(4)
N6 O5 1.219(4)
N6 O7 1.301(4)
N7 O3 1.165(6)
N7 O4 1.200(6)
N7 O2 1.283(6)
O1 H4 0.9352

loop_
_geom_hbond_atom_site_label_D
_geom_hbond_atom_site_label_H
_geom_hbond_atom_site_label_A
_geom_hbond_distance_DH
_geom_hbond_distance_HA
_geom_hbond_distance_DA
_geom_hbond_angle_DHA
_geom_hbond_site_symmetry_A
N5 H5A O7 0.86 2.54 3.138(5) 127.4 2_766
N5 H5B O4 0.86 2.15 2.985(7) 163.8 2_776
O1 H4 O2 0.94 1.83 2.758(6) 170.9 .
O1 H4 N7 0.94 2.65 3.469(7) 147.0 .

loop_
_geom_torsion_atom_site_label_1
_geom_torsion_atom_site_label_2
_geom_torsion_atom_site_label_3
_geom_torsion_atom_site_label_4
_geom_torsion
N1 C1 C2 C3 1.0(6)
C1 C2 C3 C4 -2.0(7)
C2 C3 C4 C5 0.7(6)
C2 C3 C4 C6 -178.1(4)
C3 C4 C5 N1 1.6(6)
C6 C4 C5 N1 -179.5(4)
C3 C4 C5 C9 -178.2(3)
C6 C4 C5 C9 0.8(5)
C5 C4 C6 C7 0.1(6)
C3 C4 C6 C7 178.9(4)
C4 C6 C7 C8 0.1(6)
C6 C7 C8 C9 -1.2(6)
C6 C7 C8 C10 -178.9(4)
C10 C8 C9 N2 -0.3(5)
C7 C8 C9 N2 -178.3(3)
C10 C8 C9 C5 -180.0(3)
C7 C8 C9 C5 2.1(5)
N1 C5 C9 N2 -1.4(5)
C4 C5 C9 N2 178.4(3)
N1 C5 C9 C8 178.3(3)
C4 C5 C9 C8 -1.9(5)
C9 C8 C10 C11 1.0(6)
C7 C8 C10 C11 178.7(4)
C8 C10 C11 C12 -0.9(6)
C10 C11 C12 N2 0.0(6)
C10 C11 C12 N3 177.8(3)
N3 C13 C14 C15 -0.1(4)
C13 C14 C15 N5 178.9(4)
C13 C14 C15 N4 0.8(4)
C2 C1 N1 C5 1.1(6)
C2 C1 N1 Cu1 177.0(3)
C4 C5 N1 C1 -2.5(5)
C9 C5 N1 C1 177.3(3)
C4 C5 N1 Cu1 -179.1(3)
C9 C5 N1 Cu1 0.6(4)
N2 Cu1 N1 C1 -176.0(4)
O7 Cu1 N1 C1 19.1(4)
N4 Cu1 N1 C1 176.8(3)
O1 Cu1 N1 C1 -73.8(4)
N2 Cu1 N1 C5 0.1(2)
O7 Cu1 N1 C5 -164.9(2)
N4 Cu1 N1 C5 -7.2(5)
O1 Cu1 N1 C5 102.2(3)
N3 C12 N2 C9 -177.4(3)
C11 C12 N2 C9 0.6(5)
N3 C12 N2 Cu1 0.2(4)
C11 C12 N2 Cu1 178.2(3)
C8 C9 N2 C12 -0.5(5)
C5 C9 N2 C12 179.2(3)
C8 C9 N2 Cu1 -178.2(3)
C5 C9 N2 Cu1 1.5(4)
O7 Cu1 N2 C12 -97.9(5)
N4 Cu1 N2 C12 -1.4(3)
N1 Cu1 N2 C12 -178.6(3)
O1 Cu1 N2 C12 89.6(3)
O7 Cu1 N2 C9 79.8(5)
N4 Cu1 N2 C9 176.3(3)
N1 Cu1 N2 C9 -0.9(3)
O1 Cu1 N2 C9 -92.8(3)
C14 C13 N3 C12 179.5(4)
C14 C13 N3 N4 -0.6(4)
N2 C12 N3 C13 -178.3(4)
C11 C12 N3 C13 3.8(6)
N2 C12 N3 N4 1.9(4)
C11 C12 N3 N4 -176.1(3)
N5 C15 N4 N3 -179.3(3)
C14 C15 N4 N3 -1.2(4)
N5 C15 N4 Cu1 6.6(6)
C14 C15 N4 Cu1 -175.2(3)
C13 N3 N4 C15 1.1(4)
C12 N3 N4 C15 -179.0(3)
C13 N3 N4 Cu1 177.2(2)
C12 N3 N4 Cu1 -2.9(4)
N2 Cu1 N4 C15 176.0(4)
O7 Cu1 N4 C15 -19.4(4)
N1 Cu1 N4 C15 -176.7(4)
O1 Cu1 N4 C15 73.9(4)
N2 Cu1 N4 N3 2.2(2)
O7 Cu1 N4 N3 166.8(2)
N1 Cu1 N4 N3 9.5(5)
O1 Cu1 N4 N3 -99.9(3)
N2 Cu1 O1 C16 145.0(4)
O7 Cu1 O1 C16 -33.0(5)
N4 Cu1 O1 C16 -136.7(5)
N1 Cu1 O1 C16 64.2(5)
O6 N6 O7 Cu1 -172.7(3)
O5 N6 O7 Cu1 7.4(4)
N2 Cu1 O7 N6 10.0(6)
N4 Cu1 O7 N6 -83.0(3)
N1 Cu1 O7 N6 88.5(3)
O1 Cu1 O7 N6 -177.2(2)
